data_4342424
loop_
_publ_author_name
'Nguyen, Van Ha'
'Khoo, Rebecca Shu Hui'
'Yip, John H. K.'

_publ_section_title
;
 Ir(2-Phenylpyridine)2(benzene-1,2-dithiolate) Anion as a
 Diastereoselective Metalloligand and Nucleophile: Stereoelectronic
 Effect, Spectroscopy, and Computational Study of the Methylated and
 Aurated Complexes and their Oxygenation Products.
;
_journal_issue 5
_journal_name_full 'Inorganic chemistry'
_journal_page_first 2264
_journal_paper_doi 10.1021/ic502875y
_journal_volume 54
_journal_year 2015
_chemical_formula_sum 'C33 H29 F3 Ir N3 O3 S3'
_chemical_formula_weight 860.97
_chemical_name_systematic
; 
 ? 
;
_space_group_crystal_system monoclinic
_space_group_IT_number 4
_space_group_name_Hall 'P 2yb'
_space_group_name_H-M_alt 'P 1 21 1'
_symmetry_space_group_name_Hall 'P 2yb'
_symmetry_space_group_name_H-M 'P 1 21 1'
_atom_sites_solution_hydrogens geom
_audit_creation_method SHELXL-2013
_cell_angle_alpha 90
_cell_angle_beta 92.4500(10)
_cell_angle_gamma 90
_cell_formula_units_Z 2
_cell_length_a 8.4194(4)
_cell_length_b 14.8450(6)
_cell_length_c 13.0152(6)
_cell_measurement_reflns_used 9367
_cell_measurement_temperature 100(2)
_cell_measurement_theta_max 28.31
_cell_measurement_theta_min 2.42
_cell_volume 1625.23(13)
_computing_cell_refinement 'Bruker SAINT'
_computing_data_collection 'Bruker APEX2'
_computing_data_reduction 'Bruker SAINT'
_computing_molecular_graphics 'Bruker SHELXTL'
_computing_publication_material 'Bruker SHELXTL'
_computing_structure_refinement 'SHELXL-2013 (Sheldrick, 2013)'
_computing_structure_solution 'SHELXS-97 (Sheldrick, 2008)'
_diffrn_ambient_temperature 100(2)
_diffrn_measured_fraction_theta_full 0.998
_diffrn_measured_fraction_theta_max 0.999
_diffrn_measurement_device_type 'Bruker D8 Venture'
_diffrn_measurement_method '\f and \w scans'
_diffrn_radiation_type MoK\a
_diffrn_radiation_wavelength 0.71073
_diffrn_reflns_av_R_equivalents 0.0268
_diffrn_reflns_av_unetI/netI 0.0367
_diffrn_reflns_Laue_measured_fraction_full 0.998
_diffrn_reflns_Laue_measured_fraction_max 0.999
_diffrn_reflns_limit_h_max 10
_diffrn_reflns_limit_h_min -10
_diffrn_reflns_limit_k_max 19
_diffrn_reflns_limit_k_min -19
_diffrn_reflns_limit_l_max 16
_diffrn_reflns_limit_l_min -16
_diffrn_reflns_number 27083
_diffrn_reflns_point_group_measured_fraction_full 0.959
_diffrn_reflns_point_group_measured_fraction_max 0.962
_diffrn_reflns_theta_full 25.242
_diffrn_reflns_theta_max 27.489
_diffrn_reflns_theta_min 2.744
_exptl_absorpt_coefficient_mu 4.357
_exptl_absorpt_correction_T_max 0.5633
_exptl_absorpt_correction_T_min 0.4600
_exptl_absorpt_correction_type multi-scan
_exptl_absorpt_process_details 'Sadabs, (Sheldrick 2008)'
_exptl_crystal_colour yellow
_exptl_crystal_density_diffrn 1.759
_exptl_crystal_density_meas ?
_exptl_crystal_description Block
_exptl_crystal_F_000 848
_exptl_crystal_size_max 0.320
_exptl_crystal_size_mid 0.320
_exptl_crystal_size_min 0.180
_refine_diff_density_max 0.759
_refine_diff_density_min -1.139
_refine_diff_density_rms 0.176
_refine_ls_abs_structure_details
; 
 Flack x determined using 3211 quotients [(I+)-(I-)]/[(I+)+(I-)] 
 (Parsons and Flack (2004), Acta Cryst. A60, s61). 
;
_refine_ls_abs_structure_Flack 0.021(2)
_refine_ls_extinction_method none
_refine_ls_goodness_of_fit_ref 1.115
_refine_ls_hydrogen_treatment constr
_refine_ls_matrix_type full
_refine_ls_number_parameters 418
_refine_ls_number_reflns 7156
_refine_ls_number_restraints 1
_refine_ls_restrained_S_all 1.115
_refine_ls_R_factor_all 0.0139
_refine_ls_R_factor_gt 0.0136
_refine_ls_shift/su_max 0.000
_refine_ls_shift/su_mean 0.000
_refine_ls_structure_factor_coef Fsqd
_refine_ls_weighting_details
; 
 w=1/[\s^2^(Fo^2^)+(0.0203P)^2^] 
 where P=(Fo^2^+2Fc^2^)/3 
;
_refine_ls_weighting_scheme calc
_refine_ls_wR_factor_gt 0.0484
_refine_ls_wR_factor_ref 0.0487
_reflns_Friedel_coverage 0.855
_reflns_Friedel_fraction_full 0.916
_reflns_Friedel_fraction_max 0.923
_reflns_number_gt 7085
_reflns_number_total 7156
_reflns_threshold_expression 'I > 2\s(I)'
_cod_data_source_file ic502875y_si_003.cif
_cod_data_source_block d414_2a
_cod_depositor_comments
;
The following automatic conversions were performed:

'_exptl_absorpt_correction_type' value 'Multi-scan' changed to
'multi-scan' according to
/usr/data/users/saulius/crontab/automatic-downloads/rss-feeds/ACS/lib/dictionaries/cif_core.dic
dictionary named 'cif_core.dic' version 2.4.2 from 2011-04-26.

'_exptl_crystal_density_meas' value 'Not Measured' was changed to '?'
- the value is perceived as not measured.

Automatic conversion script
Id: cif_fix_values 3008 2015-01-20 13:52:24Z robertas 

 Adding full bibliography for 4342419--4342424.cif.
;
_cod_database_code 4342424
_shelx_space_group_comment
; 
The symmetry employed for this shelxl refinement is uniquely defined 
by the following loop, which should always be used as a source of 
symmetry information in preference to the above space-group names. 
They are only intended as comments. 
;
_shelx_estimated_absorpt_t_min 0.336
_shelx_estimated_absorpt_t_max 0.508
_shelxl_version_number 2013-2

loop_
_space_group_symop_operation_xyz
'x, y, z'
'-x, y+1/2, -z'

loop_
_atom_site_label
_atom_site_type_symbol
_atom_site_fract_x
_atom_site_fract_y
_atom_site_fract_z
_atom_site_U_iso_or_equiv
_atom_site_adp_type
_atom_site_occupancy
_atom_site_site_symmetry_order
_atom_site_calc_flag
_atom_site_refinement_flags_posn
_atom_site_refinement_flags_adp
Ir1 Ir 0.01996(2) 0.24938(2) 0.13647(2) 0.00967(5) Uani 1 1 d . .
S1 S 0.12772(11) 0.39979(6) 0.14857(7) 0.01327(18) Uani 1 1 d . .
S2 S -0.09140(11) 0.28149(7) 0.29838(7) 0.01248(18) Uani 1 1 d . .
N1 N -0.1758(4) 0.2910(2) 0.0486(2) 0.0124(6) Uani 1 1 d . .
N2 N 0.2139(4) 0.1872(2) 0.2074(2) 0.0130(6) Uani 1 1 d . .
C1 C 0.0962(5) 0.2212(3) -0.0066(3) 0.0138(8) Uani 1 1 d . .
C2 C 0.2422(5) 0.1863(3) -0.0334(3) 0.0188(8) Uani 1 1 d . .
H2 H 0.3224 0.1753 0.0187 0.023 Uiso 1 1 calc R U
C3 C 0.2722(6) 0.1671(3) -0.1357(3) 0.0241(9) Uani 1 1 d . .
H3 H 0.3729 0.1439 -0.1526 0.029 Uiso 1 1 calc R U
C4 C 0.1560(6) 0.1818(3) -0.2132(3) 0.0237(9) Uani 1 1 d . .
H4 H 0.1773 0.1681 -0.2825 0.028 Uiso 1 1 calc R U
C5 C 0.0093(6) 0.2164(3) -0.1891(3) 0.0202(9) Uani 1 1 d . .
H5 H -0.0705 0.2267 -0.2416 0.024 Uiso 1 1 calc R U
C6 C -0.0199(5) 0.2363(3) -0.0858(3) 0.0144(9) Uani 1 1 d . .
C7 C -0.1697(5) 0.2746(2) -0.0538(3) 0.0142(8) Uani 1 1 d . .
C8 C -0.3001(5) 0.2941(3) -0.1193(3) 0.0195(8) Uani 1 1 d . .
H8 H -0.2955 0.2821 -0.1908 0.023 Uiso 1 1 calc R U
C9 C -0.4353(5) 0.3305(3) -0.0812(3) 0.0220(9) Uani 1 1 d . .
H9 H -0.5249 0.3430 -0.1257 0.026 Uiso 1 1 calc R U
C10 C -0.4395(5) 0.3490(3) 0.0236(3) 0.0213(9) Uani 1 1 d . .
H10 H -0.5309 0.3753 0.0518 0.026 Uiso 1 1 calc R U
C11 C -0.3072(5) 0.3280(3) 0.0854(3) 0.0164(8) Uani 1 1 d . .
H11 H -0.3094 0.3403 0.1570 0.020 Uiso 1 1 calc R U
C12 C -0.0620(5) 0.1210(3) 0.1415(3) 0.0135(7) Uani 1 1 d . .
C13 C -0.2125(5) 0.0902(3) 0.1101(3) 0.0173(8) Uani 1 1 d . .
H13 H -0.2869 0.1308 0.0784 0.021 Uiso 1 1 calc R U
C14 C -0.2549(5) 0.0009(3) 0.1245(3) 0.0215(9) Uani 1 1 d . .
H14 H -0.3576 -0.0192 0.1018 0.026 Uiso 1 1 calc R U
C15 C -0.1486(5) -0.0595(3) 0.1719(3) 0.0217(9) Uani 1 1 d . .
H15 H -0.1793 -0.1202 0.1827 0.026 Uiso 1 1 calc R U
C16 C 0.0030(6) -0.0303(3) 0.2033(3) 0.0183(9) Uani 1 1 d . .
H16 H 0.0769 -0.0711 0.2350 0.022 Uiso 1 1 calc R U
C17 C 0.0454(5) 0.0590(3) 0.1881(3) 0.0144(7) Uani 1 1 d . .
C18 C 0.2006(5) 0.0965(3) 0.2215(3) 0.0142(7) Uani 1 1 d . .
C19 C 0.3277(5) 0.0474(3) 0.2662(3) 0.0200(9) Uani 1 1 d . .
H19 H 0.3184 -0.0158 0.2754 0.024 Uiso 1 1 calc R U
C20 C 0.4662(5) 0.0910(3) 0.2968(3) 0.0227(9) Uani 1 1 d . .
H20 H 0.5528 0.0580 0.3272 0.027 Uiso 1 1 calc R U
C21 C 0.4783(5) 0.1834(3) 0.2830(3) 0.0206(8) Uani 1 1 d . .
H21 H 0.5728 0.2145 0.3039 0.025 Uiso 1 1 calc R U
C22 C 0.3507(5) 0.2292(3) 0.2383(3) 0.0161(10) Uani 1 1 d . .
H22 H 0.3590 0.2924 0.2289 0.019 Uiso 1 1 calc R U
C23 C 0.1023(5) 0.4307(3) 0.2799(3) 0.0134(7) Uani 1 1 d . .
C24 C 0.1781(5) 0.5084(3) 0.3176(3) 0.0174(8) Uani 1 1 d . .
H24 H 0.2401 0.5438 0.2737 0.021 Uiso 1 1 calc R U
C25 C 0.1627(5) 0.5337(3) 0.4196(3) 0.0211(9) Uani 1 1 d . .
H25 H 0.2145 0.5863 0.4456 0.025 Uiso 1 1 calc R U
C26 C 0.0709(6) 0.4816(3) 0.4834(4) 0.0220(10) Uani 1 1 d . .
H26 H 0.0612 0.4988 0.5531 0.026 Uiso 1 1 calc R U
C27 C -0.0060(5) 0.4052(3) 0.4466(3) 0.0189(8) Uani 1 1 d . .
H27 H -0.0702 0.3708 0.4903 0.023 Uiso 1 1 calc R U
C28 C 0.0112(5) 0.3790(3) 0.3450(3) 0.0130(7) Uani 1 1 d . .
C29 C -0.0093(6) 0.4793(3) 0.0860(3) 0.0212(9) Uani 1 1 d . .
H29A H -0.1114 0.4773 0.1193 0.032 Uiso 1 1 calc R U
H29B H -0.0254 0.4633 0.0132 0.032 Uiso 1 1 calc R U
H29C H 0.0350 0.5403 0.0916 0.032 Uiso 1 1 calc R U
C30 C -0.0250(5) 0.1986(3) 0.3921(4) 0.0193(9) Uani 1 1 d . .
H30A H 0.0914 0.1995 0.3992 0.029 Uiso 1 1 calc R U
H30B H -0.0606 0.1386 0.3695 0.029 Uiso 1 1 calc R U
H30C H -0.0696 0.2125 0.4586 0.029 Uiso 1 1 calc R U
S3 S 0.39474(12) 0.76385(7) 0.41028(7) 0.0185(2) Uani 1 1 d . .
O1 O 0.2970(5) 0.8406(3) 0.3807(3) 0.0301(8) Uani 1 1 d . .
O2 O 0.4221(4) 0.7010(2) 0.3286(2) 0.0285(8) Uani 1 1 d . .
O3 O 0.3580(4) 0.7232(3) 0.5065(2) 0.0324(9) Uani 1 1 d . .
C31 C 0.5903(6) 0.8141(3) 0.4375(4) 0.0261(9) Uani 1 1 d . .
F1 F 0.6360(5) 0.8625(3) 0.3580(3) 0.0527(10) Uani 1 1 d . .
F2 F 0.5896(4) 0.8678(2) 0.5189(3) 0.0451(8) Uani 1 1 d . .
F3 F 0.7004(3) 0.7514(3) 0.4574(2) 0.0380(6) Uani 1 1 d . .
N1S N 0.4353(7) -0.0518(4) 0.7322(4) 0.0481(13) Uani 1 1 d . .
C2S C 0.3641(7) 0.0300(3) 0.5605(4) 0.0321(11) Uani 1 1 d . .
H2S1 H 0.4555 0.0659 0.5406 0.048 Uiso 1 1 calc R U
H2S2 H 0.2722 0.0695 0.5682 0.048 Uiso 1 1 calc R U
H2S3 H 0.3389 -0.0151 0.5072 0.048 Uiso 1 1 calc R U
C1S C 0.4022(6) -0.0152(3) 0.6577(4) 0.0310(11) Uani 1 1 d . .

loop_
_atom_site_aniso_label
_atom_site_aniso_U_11
_atom_site_aniso_U_22
_atom_site_aniso_U_33
_atom_site_aniso_U_23
_atom_site_aniso_U_13
_atom_site_aniso_U_12
Ir1 0.01114(7) 0.00752(7) 0.01037(7) -0.00052(7) 0.00065(4) -0.00052(6)
S1 0.0163(5) 0.0099(4) 0.0138(4) 0.0001(3) 0.0033(4) -0.0018(4)
S2 0.0141(4) 0.0111(4) 0.0123(4) 0.0003(3) 0.0020(3) -0.0018(3)
N1 0.0144(16) 0.0112(14) 0.0114(14) -0.0013(12) -0.0007(12) -0.0019(13)
N2 0.0134(16) 0.0124(15) 0.0132(14) -0.0003(13) 0.0008(12) -0.0004(12)
C1 0.0193(19) 0.0096(16) 0.0128(16) -0.0026(13) 0.0046(14) -0.0031(13)
C2 0.017(2) 0.0186(19) 0.0213(19) -0.0052(17) 0.0018(16) -0.0016(16)
C3 0.024(2) 0.022(2) 0.027(2) -0.0064(19) 0.0126(17) -0.0009(18)
C4 0.035(3) 0.021(2) 0.0156(19) -0.0049(17) 0.0087(17) -0.0038(19)
C5 0.032(2) 0.0160(17) 0.0130(18) -0.0004(16) 0.0022(17) -0.0024(17)
C6 0.0211(18) 0.008(2) 0.0140(16) -0.0015(16) 0.0019(13) -0.0022(15)
C7 0.022(2) 0.0073(17) 0.0130(16) 0.0002(13) -0.0010(14) -0.0007(13)
C8 0.024(2) 0.017(2) 0.0176(18) -0.0008(16) -0.0057(16) 0.0005(17)
C9 0.023(2) 0.019(2) 0.023(2) 0.0020(17) -0.0091(17) 0.0021(17)
C10 0.017(2) 0.018(2) 0.028(2) 0.0028(18) 0.0007(17) 0.0038(16)
C11 0.016(2) 0.0143(19) 0.0190(19) 0.0015(16) 0.0019(15) -0.0005(15)
C12 0.017(2) 0.0088(17) 0.0150(17) -0.0011(15) 0.0043(14) -0.0001(14)
C13 0.0161(19) 0.0126(19) 0.023(2) -0.0027(16) 0.0015(16) -0.0017(15)
C14 0.018(2) 0.015(2) 0.031(2) -0.0029(18) 0.0038(17) -0.0054(16)
C15 0.025(2) 0.0116(19) 0.029(2) -0.0028(17) 0.0075(18) -0.0036(16)
C16 0.025(2) 0.0093(19) 0.021(2) -0.0006(17) 0.0042(17) 0.0017(16)
C17 0.019(2) 0.0110(18) 0.0136(17) -0.0002(15) 0.0047(15) 0.0000(15)
C18 0.0192(19) 0.0133(18) 0.0102(16) -0.0004(15) 0.0029(15) 0.0025(15)
C19 0.023(2) 0.019(2) 0.0179(19) 0.0028(17) 0.0008(16) 0.0042(17)
C20 0.020(2) 0.030(2) 0.0184(18) 0.0028(18) -0.0012(16) 0.0053(18)
C21 0.017(2) 0.028(2) 0.0171(18) 0.0008(18) 0.0007(15) -0.0045(17)
C22 0.0166(19) 0.018(3) 0.0135(16) -0.0005(15) -0.0001(14) -0.0021(14)
C23 0.0146(19) 0.0101(16) 0.0153(17) 0.0004(15) 0.0011(14) 0.0018(14)
C24 0.019(2) 0.0114(18) 0.0215(19) -0.0007(16) 0.0013(15) -0.0002(16)
C25 0.025(2) 0.0127(19) 0.025(2) -0.0070(17) -0.0018(17) -0.0004(16)
C26 0.031(3) 0.018(2) 0.017(2) -0.0079(17) 0.0025(17) 0.0012(19)
C27 0.024(2) 0.016(2) 0.0177(19) -0.0012(17) 0.0048(16) 0.0019(17)
C28 0.0139(17) 0.0097(18) 0.0152(16) -0.0029(15) 0.0006(15) 0.0012(15)
C29 0.032(2) 0.0126(19) 0.019(2) 0.0047(16) -0.0030(17) 0.0001(17)
C30 0.029(2) 0.012(2) 0.0162(18) 0.0048(17) 0.0021(16) -0.0014(16)
S3 0.0218(4) 0.0202(7) 0.0134(4) 0.0002(4) -0.0004(3) -0.0022(4)
O1 0.032(2) 0.0272(18) 0.0307(18) -0.0042(15) -0.0025(15) 0.0105(15)
O2 0.044(2) 0.0235(17) 0.0171(14) -0.0041(13) -0.0076(14) 0.0069(15)
O3 0.038(2) 0.043(2) 0.0169(14) 0.0050(14) -0.0008(13) -0.0181(16)
C31 0.025(2) 0.022(2) 0.032(2) -0.003(2) 0.0085(19) -0.0027(18)
F1 0.044(2) 0.052(2) 0.064(2) 0.021(2) 0.0197(18) -0.0149(18)
F2 0.0331(17) 0.0384(18) 0.064(2) -0.0334(17) 0.0018(15) -0.0072(14)
F3 0.0264(13) 0.0408(15) 0.0463(14) -0.011(2) -0.0064(10) 0.0093(19)
N1S 0.055(3) 0.052(3) 0.038(3) 0.012(3) 0.011(2) -0.020(3)
C2S 0.037(3) 0.024(2) 0.035(3) -0.004(2) 0.002(2) -0.005(2)
C1S 0.031(3) 0.029(3) 0.034(3) -0.005(2) 0.012(2) -0.011(2)

loop_
_atom_type_symbol
_atom_type_description
_atom_type_scat_dispersion_real
_atom_type_scat_dispersion_imag
_atom_type_scat_source
C C 0.0033 0.0016 'International Tables Vol C Tables 4.2.6.8 and 6.1.1.4'
H H 0.0000 0.0000 'International Tables Vol C Tables 4.2.6.8 and 6.1.1.4'
N N 0.0061 0.0033 'International Tables Vol C Tables 4.2.6.8 and 6.1.1.4'
S S 0.1246 0.1234 'International Tables Vol C Tables 4.2.6.8 and 6.1.1.4'
Ir Ir -1.4442 7.9887 'International Tables Vol C Tables 4.2.6.8 and 6.1.1.4'
F F 0.0171 0.0103 'International Tables Vol C Tables 4.2.6.8 and 6.1.1.4'
O O 0.0106 0.0060 'International Tables Vol C Tables 4.2.6.8 and 6.1.1.4'

loop_
_geom_angle_atom_site_label_1
_geom_angle_atom_site_label_2
_geom_angle_atom_site_label_3
_geom_angle
C12 Ir1 C1 87.56(15)
C12 Ir1 N1 91.95(14)
C1 Ir1 N1 80.22(14)
C12 Ir1 N2 80.15(15)
C1 Ir1 N2 92.46(15)
N1 Ir1 N2 169.50(13)
C12 Ir1 S2 90.70(10)
C1 Ir1 S2 175.26(11)
N1 Ir1 S2 95.44(9)
N2 Ir1 S2 91.59(9)
C12 Ir1 S1 174.09(11)
C1 Ir1 S1 96.73(11)
N1 Ir1 S1 92.79(10)
N2 Ir1 S1 95.56(10)
S2 Ir1 S1 85.33(3)
C23 S1 C29 99.32(19)
C23 S1 Ir1 103.83(14)
C29 S1 Ir1 109.99(15)
C28 S2 C30 101.11(19)
C28 S2 Ir1 105.05(14)
C30 S2 Ir1 109.76(15)
C11 N1 C7 119.3(3)
C11 N1 Ir1 125.2(3)
C7 N1 Ir1 115.4(3)
C22 N2 C18 119.2(3)
C22 N2 Ir1 125.1(3)
C18 N2 Ir1 115.7(3)
C2 C1 C6 118.0(4)
C2 C1 Ir1 128.4(3)
C6 C1 Ir1 113.6(3)
C1 C2 C3 120.8(4)
C1 C2 H2 119.6
C3 C2 H2 119.6
C4 C3 C2 120.6(4)
C4 C3 H3 119.7
C2 C3 H3 119.7
C5 C4 C3 120.0(4)
C5 C4 H4 120.0
C3 C4 H4 120.0
C4 C5 C6 119.1(4)
C4 C5 H5 120.4
C6 C5 H5 120.4
C1 C6 C5 121.5(4)
C1 C6 C7 115.8(3)
C5 C6 C7 122.8(4)
N1 C7 C8 120.1(4)
N1 C7 C6 114.7(3)
C8 C7 C6 125.1(3)
C9 C8 C7 120.4(4)
C9 C8 H8 119.8
C7 C8 H8 119.8
C8 C9 C10 119.2(4)
C8 C9 H9 120.4
C10 C9 H9 120.4
C11 C10 C9 118.2(4)
C11 C10 H10 120.9
C9 C10 H10 120.9
N1 C11 C10 122.8(4)
N1 C11 H11 118.6
C10 C11 H11 118.6
C13 C12 C17 118.1(4)
C13 C12 Ir1 127.3(3)
C17 C12 Ir1 114.5(3)
C14 C13 C12 120.7(4)
C14 C13 H13 119.6
C12 C13 H13 119.6
C13 C14 C15 120.7(4)
C13 C14 H14 119.6
C15 C14 H14 119.6
C14 C15 C16 119.5(4)
C14 C15 H15 120.2
C16 C15 H15 120.2
C17 C16 C15 119.5(4)
C17 C16 H16 120.2
C15 C16 H16 120.2
C16 C17 C12 121.4(4)
C16 C17 C18 123.4(4)
C12 C17 C18 115.2(4)
N2 C18 C19 120.2(4)
N2 C18 C17 114.3(3)
C19 C18 C17 125.5(4)
C20 C19 C18 119.9(4)
C20 C19 H19 120.0
C18 C19 H19 120.0
C19 C20 C21 119.5(4)
C19 C20 H20 120.3
C21 C20 H20 120.3
C22 C21 C20 118.8(4)
C22 C21 H21 120.6
C20 C21 H21 120.6
N2 C22 C21 122.3(4)
N2 C22 H22 118.8
C21 C22 H22 118.8
C28 C23 C24 119.6(4)
C28 C23 S1 122.0(3)
C24 C23 S1 118.4(3)
C25 C24 C23 119.9(4)
C25 C24 H24 120.0
C23 C24 H24 120.0
C24 C25 C26 119.7(4)
C24 C25 H25 120.1
C26 C25 H25 120.1
C27 C26 C25 120.9(4)
C27 C26 H26 119.6
C25 C26 H26 119.6
C26 C27 C28 119.5(4)
C26 C27 H27 120.2
C28 C27 H27 120.2
C27 C28 C23 120.4(4)
C27 C28 S2 118.8(3)
C23 C28 S2 120.7(3)
S1 C29 H29A 109.5
S1 C29 H29B 109.5
H29A C29 H29B 109.5
S1 C29 H29C 109.5
H29A C29 H29C 109.5
H29B C29 H29C 109.5
S2 C30 H30A 109.5
S2 C30 H30B 109.5
H30A C30 H30B 109.5
S2 C30 H30C 109.5
H30A C30 H30C 109.5
H30B C30 H30C 109.5
O3 S3 O2 114.7(2)
O3 S3 O1 114.9(2)
O2 S3 O1 114.9(2)
O3 S3 C31 103.2(2)
O2 S3 C31 103.7(2)
O1 S3 C31 103.1(2)
F2 C31 F1 108.0(4)
F2 C31 F3 106.9(4)
F1 C31 F3 107.9(4)
F2 C31 S3 111.4(3)
F1 C31 S3 111.0(4)
F3 C31 S3 111.4(3)
C1S C2S H2S1 109.5
C1S C2S H2S2 109.5
H2S1 C2S H2S2 109.5
C1S C2S H2S3 109.5
H2S1 C2S H2S3 109.5
H2S2 C2S H2S3 109.5
N1S C1S C2S 178.1(6)

loop_
_geom_bond_atom_site_label_1
_geom_bond_atom_site_label_2
_geom_bond_distance
Ir1 C12 2.029(4)
Ir1 C1 2.039(4)
Ir1 N1 2.060(3)
Ir1 N2 2.060(3)
Ir1 S2 2.3907(9)
Ir1 S1 2.4128(10)
S1 C23 1.791(4)
S1 C29 1.819(4)
S2 C28 1.779(4)
S2 C30 1.805(4)
N1 C11 1.343(5)
N1 C7 1.359(5)
N2 C22 1.355(5)
N2 C18 1.364(5)
C1 C2 1.392(6)
C1 C6 1.407(6)
C2 C3 1.395(6)
C2 H2 0.9500
C3 C4 1.392(7)
C3 H3 0.9500
C4 C5 1.386(7)
C4 H4 0.9500
C5 C6 1.408(6)
C5 H5 0.9500
C6 C7 1.460(6)
C7 C8 1.392(6)
C8 C9 1.372(6)
C8 H8 0.9500
C9 C10 1.394(6)
C9 H9 0.9500
C10 C11 1.382(6)
C10 H10 0.9500
C11 H11 0.9500
C12 C13 1.391(6)
C12 C17 1.410(5)
C13 C14 1.388(6)
C13 H13 0.9500
C14 C15 1.392(7)
C14 H14 0.9500
C15 C16 1.393(6)
C15 H15 0.9500
C16 C17 1.389(6)
C16 H16 0.9500
C17 C18 1.469(6)
C18 C19 1.401(6)
C19 C20 1.377(6)
C19 H19 0.9500
C20 C21 1.388(7)
C20 H20 0.9500
C21 C22 1.379(6)
C21 H21 0.9500
C22 H22 0.9500
C23 C28 1.396(6)
C23 C24 1.397(6)
C24 C25 1.390(6)
C24 H24 0.9500
C25 C26 1.393(7)
C25 H25 0.9500
C26 C27 1.381(6)
C26 H26 0.9500
C27 C28 1.392(5)
C27 H27 0.9500
C29 H29A 0.9800
C29 H29B 0.9800
C29 H29C 0.9800
C30 H30A 0.9800
C30 H30B 0.9800
C30 H30C 0.9800
S3 O3 1.436(3)
S3 O2 1.441(3)
S3 O1 1.448(4)
S3 C31 1.828(5)
C31 F2 1.326(6)
C31 F1 1.329(6)
C31 F3 1.332(6)
N1S C1S 1.136(7)
C2S C1S 1.455(7)
C2S H2S1 0.9800
C2S H2S2 0.9800
C2S H2S3 0.9800
